data_4029045
loop_
_publ_author_name
'Paladhi, Sushovan'
'Bhati, Meeta'
'Panda, Deepanjan'
'Dash, Jyotirmayee'

_publ_section_title
;
 Thiazolidinedione-Isatin Conjugates via an Uncatalyzed Diastereoselective
 Aldol Reaction on Water.
;
_journal_issue 3
_journal_name_full 'The Journal of organic chemistry'
_journal_page_first 1473
_journal_paper_doi 10.1021/jo402515d
_journal_volume 79
_journal_year 2014
_chemical_formula_moiety 'C14 H14 N2 O4 S'
_chemical_formula_sum 'C14 H14 N2 O4 S'
_chemical_formula_weight 306.34
_chemical_name_systematic
; 
 ? 
;
_space_group_IT_number 14
_symmetry_cell_setting monoclinic
_symmetry_space_group_name_Hall '-P 2yn'
_symmetry_space_group_name_H-M 'P 1 21/n 1'
_atom_sites_solution_hydrogens geom
_atom_sites_solution_primary direct
_atom_sites_solution_secondary difmap
_audit_creation_method SHELXL-97
_cell_angle_alpha 90.00
_cell_angle_beta 103.439(2)
_cell_angle_gamma 90.00
_cell_formula_units_Z 4
_cell_length_a 13.3514(9)
_cell_length_b 7.3471(5)
_cell_length_c 14.3492(9)
_cell_measurement_reflns_used 7947
_cell_measurement_temperature 100(2)
_cell_measurement_theta_max 34.61
_cell_measurement_theta_min 2.92
_cell_volume 1369.03(16)
_computing_cell_refinement 'Bruker SMART'
_computing_data_collection 'Bruker SMART'
_computing_data_reduction 'Bruker SAINT'
_computing_molecular_graphics 'Bruker SHELXTL'
_computing_publication_material 'Bruker SHELXTL'
_computing_structure_refinement 'SHELXL-97 (Sheldrick, 1997)'
_computing_structure_solution 'SHELXS-97 (Sheldrick, 1990)'
_diffrn_ambient_temperature 100(2)
_diffrn_measured_fraction_theta_full 0.999
_diffrn_measured_fraction_theta_max 0.999
_diffrn_radiation_monochromator graphite
_diffrn_radiation_source 'fine-focus sealed tube'
_diffrn_radiation_type MoK\a
_diffrn_radiation_wavelength 0.71073
_diffrn_reflns_av_R_equivalents 0.0290
_diffrn_reflns_av_sigmaI/netI 0.0242
_diffrn_reflns_limit_h_max 15
_diffrn_reflns_limit_h_min -17
_diffrn_reflns_limit_k_max 9
_diffrn_reflns_limit_k_min -9
_diffrn_reflns_limit_l_max 18
_diffrn_reflns_limit_l_min -18
_diffrn_reflns_number 11824
_diffrn_reflns_theta_full 27.00
_diffrn_reflns_theta_max 27.00
_diffrn_reflns_theta_min 1.88
_exptl_absorpt_coefficient_mu 0.254
_exptl_absorpt_correction_T_max 0.929
_exptl_absorpt_correction_T_min 0.896
_exptl_absorpt_correction_type multi-scan
_exptl_absorpt_process_details 'Sadabs, Bruker 2008'
_exptl_crystal_colour colourless
_exptl_crystal_density_diffrn 1.486
_exptl_crystal_density_method 'not measured'
_exptl_crystal_description block
_exptl_crystal_F_000 640
_exptl_crystal_size_max 0.54
_exptl_crystal_size_mid 0.36
_exptl_crystal_size_min 0.29
_refine_diff_density_max 0.390
_refine_diff_density_min -0.252
_refine_diff_density_rms 0.050
_refine_ls_extinction_method none
_refine_ls_goodness_of_fit_ref 1.046
_refine_ls_hydrogen_treatment mixed
_refine_ls_matrix_type full
_refine_ls_number_parameters 193
_refine_ls_number_reflns 2994
_refine_ls_number_restraints 0
_refine_ls_restrained_S_all 1.046
_refine_ls_R_factor_all 0.0329
_refine_ls_R_factor_gt 0.0287
_refine_ls_shift/su_max 0.001
_refine_ls_shift/su_mean 0.000
_refine_ls_structure_factor_coef Fsqd
_refine_ls_weighting_details 'calc w=1/[\s^2^(Fo^2^)+(0.0323P)^2^+0.8308P] where P=(Fo^2^+2Fc^2^)/3'
_refine_ls_weighting_scheme calc
_refine_ls_wR_factor_gt 0.0721
_refine_ls_wR_factor_ref 0.0755
_reflns_number_gt 2699
_reflns_number_total 2994
_reflns_threshold_expression >2sigma(I)
_cod_data_source_file jo402515d_si_001.cif
_cod_data_source_block 3ba
_cod_depositor_comments
;
The following automatic conversions were performed:

'_symmetry_cell_setting' value 'Monoclinic' changed to 'monoclinic'
according to
/usr/data/users/saulius/automatic-downloads/current/ACS/lib/dictionaries/cif_core.dic
dictionary named 'cif_core.dic' version 2.4.2 from 2011-04-26.

Automatic conversion script
Id: cif_fix_values 2281 2013-09-26 08:29:07Z andrius 
;
_cod_original_sg_symbol_H-M P2(1)/n
_cod_database_code 4029045

loop_
_symmetry_equiv_pos_as_xyz
'x, y, z'
'-x+1/2, y+1/2, -z+1/2'
'-x, -y, -z'
'x-1/2, -y-1/2, z-1/2'

loop_
_atom_site_label
_atom_site_type_symbol
_atom_site_fract_x
_atom_site_fract_y
_atom_site_fract_z
_atom_site_U_iso_or_equiv
_atom_site_adp_type
_atom_site_occupancy
_atom_site_symmetry_multiplicity
_atom_site_calc_flag
_atom_site_refinement_flags
S1 S 0.90090(2) 0.42973(4) 0.07177(2) 0.01181(9) Uani 1 1 d .
O1 O 0.87003(7) 0.03609(12) -0.11139(6) 0.01244(19) Uani 1 1 d .
O2 O 0.81410(8) 0.64107(13) -0.07443(7) 0.0196(2) Uani 1 1 d .
O3 O 0.68749(7) 0.08330(14) -0.00133(7) 0.0182(2) Uani 1 1 d .
O4 O 0.88464(7) -0.12057(12) 0.08022(6) 0.01222(19) Uani 1 1 d .
H4 H 0.8571 -0.1449 0.0244 0.018 Uiso 1 1 calc R
N1 N 0.83314(8) 0.33932(14) -0.10769(7) 0.0110(2) Uani 1 1 d .
C14 C 0.61331(10) 0.1455(2) 0.17158(10) 0.0187(3) Uani 1 1 d .
H2A H 0.5671 0.1296 0.1100 0.028 Uiso 1 1 calc R
H2B H 0.6040 0.2646 0.1957 0.028 Uiso 1 1 calc R
H2C H 0.5991 0.0552 0.2151 0.028 Uiso 1 1 calc R
C5 C 0.86900(11) 0.3891(2) -0.26756(9) 0.0189(3) Uani 1 1 d .
H1A H 0.9045 0.5007 -0.2466 0.028 Uiso 1 1 calc R
H1B H 0.8366 0.3976 -0.3346 0.028 Uiso 1 1 calc R
H1C H 0.9173 0.2901 -0.2573 0.028 Uiso 1 1 calc R
C4 C 0.78764(10) 0.35560(17) -0.21110(8) 0.0128(2) Uani 1 1 d .
H2D H 0.7387 0.4553 -0.2221 0.015 Uiso 1 1 calc R
H2E H 0.7505 0.2447 -0.2338 0.015 Uiso 1 1 calc R
C2 C 0.87120(9) 0.17639(17) -0.06674(8) 0.0100(2) Uani 1 1 d .
C3 C 0.91598(9) 0.19362(16) 0.04066(8) 0.0100(2) Uani 1 1 d .
H4A H 0.9896 0.1651 0.0540 0.012 Uiso 1 1 calc R
C7 C 0.86375(9) 0.06320(17) 0.09935(8) 0.0103(2) Uani 1 1 d .
C13 C 0.89537(10) 0.09943(17) 0.20559(8) 0.0113(2) Uani 1 1 d .
C12 C 0.80675(10) 0.13217(17) 0.23921(9) 0.0126(2) Uani 1 1 d .
C11 C 0.81126(11) 0.16714(18) 0.33483(9) 0.0171(3) Uani 1 1 d .
H8 H 0.7519 0.1872 0.3568 0.021 Uiso 1 1 calc R
C10 C 0.90881(11) 0.17102(19) 0.39688(9) 0.0200(3) Uani 1 1 d .
H9 H 0.9143 0.1935 0.4617 0.024 Uiso 1 1 calc R
C1 C 0.84218(9) 0.48911(18) -0.04815(9) 0.0125(2) Uani 1 1 d .
C6 C 0.74530(9) 0.09369(17) 0.07774(9) 0.0124(2) Uani 1 1 d .
N2 N 0.71885(8) 0.12580(15) 0.16233(8) 0.0133(2) Uani 1 1 d .
C9 C 0.99794(11) 0.14217(19) 0.36438(10) 0.0193(3) Uani 1 1 d .
H13 H 1.0619 0.1473 0.4072 0.023 Uiso 1 1 calc R
C8 C 0.99154(10) 0.10543(18) 0.26746(9) 0.0145(3) Uani 1 1 d .
H14 H 1.0507 0.0855 0.2452 0.017 Uiso 1 1 calc R

loop_
_atom_site_aniso_label
_atom_site_aniso_U_11
_atom_site_aniso_U_22
_atom_site_aniso_U_33
_atom_site_aniso_U_23
_atom_site_aniso_U_13
_atom_site_aniso_U_12
S1 0.01620(16) 0.00908(16) 0.00956(15) -0.00099(10) 0.00181(11) 0.00013(11)
O1 0.0149(4) 0.0100(4) 0.0125(4) -0.0014(3) 0.0034(3) 0.0006(3)
O2 0.0290(5) 0.0095(5) 0.0172(5) 0.0001(4) -0.0007(4) 0.0027(4)
O3 0.0129(4) 0.0255(5) 0.0151(4) 0.0000(4) 0.0006(4) 0.0007(4)
O4 0.0164(4) 0.0090(4) 0.0111(4) -0.0008(3) 0.0028(3) 0.0005(3)
N1 0.0133(5) 0.0095(5) 0.0093(5) -0.0001(4) 0.0011(4) -0.0002(4)
C14 0.0141(6) 0.0204(7) 0.0241(7) -0.0022(5) 0.0092(5) 0.0014(5)
C5 0.0197(7) 0.0238(7) 0.0132(6) 0.0033(5) 0.0039(5) 0.0011(6)
C4 0.0150(6) 0.0120(6) 0.0093(6) 0.0005(4) -0.0012(5) -0.0006(5)
C2 0.0080(5) 0.0117(6) 0.0112(5) 0.0011(4) 0.0038(4) -0.0008(4)
C3 0.0112(5) 0.0088(6) 0.0102(5) -0.0003(4) 0.0031(4) 0.0003(4)
C7 0.0112(6) 0.0092(6) 0.0108(5) 0.0010(4) 0.0031(4) 0.0005(4)
C13 0.0158(6) 0.0075(5) 0.0111(6) 0.0008(4) 0.0043(5) 0.0001(5)
C12 0.0153(6) 0.0086(6) 0.0146(6) 0.0006(5) 0.0048(5) -0.0006(5)
C11 0.0235(7) 0.0139(6) 0.0168(6) -0.0010(5) 0.0106(5) -0.0006(5)
C10 0.0305(8) 0.0188(7) 0.0115(6) -0.0020(5) 0.0065(5) -0.0027(6)
C1 0.0129(6) 0.0119(6) 0.0123(6) -0.0003(5) 0.0018(5) -0.0007(5)
C6 0.0124(6) 0.0098(6) 0.0158(6) 0.0017(5) 0.0047(5) 0.0001(5)
N2 0.0121(5) 0.0139(5) 0.0152(5) -0.0002(4) 0.0058(4) 0.0007(4)
C9 0.0210(7) 0.0199(7) 0.0144(6) -0.0006(5) -0.0011(5) -0.0026(5)
C8 0.0151(6) 0.0138(6) 0.0145(6) 0.0009(5) 0.0033(5) -0.0001(5)

loop_
_atom_type_symbol
_atom_type_description
_atom_type_scat_dispersion_real
_atom_type_scat_dispersion_imag
_atom_type_scat_source
C C 0.0033 0.0016 'International Tables Vol C Tables 4.2.6.8 and 6.1.1.4'
H H 0.0000 0.0000 'International Tables Vol C Tables 4.2.6.8 and 6.1.1.4'
N N 0.0061 0.0033 'International Tables Vol C Tables 4.2.6.8 and 6.1.1.4'
O O 0.0106 0.0060 'International Tables Vol C Tables 4.2.6.8 and 6.1.1.4'
S S 0.1246 0.1234 'International Tables Vol C Tables 4.2.6.8 and 6.1.1.4'

loop_
_geom_angle_atom_site_label_1
_geom_angle_atom_site_label_2
_geom_angle_atom_site_label_3
_geom_angle
C1 S1 C3 92.63(6)
C7 O4 H4 109.5
C2 N1 C1 117.26(10)
C2 N1 C4 121.70(10)
C1 N1 C4 121.00(10)
N2 C14 H2A 109.5
N2 C14 H2B 109.5
H2A C14 H2B 109.5
N2 C14 H2C 109.5
H2A C14 H2C 109.5
H2B C14 H2C 109.5
C4 C5 H1A 109.5
C4 C5 H1B 109.5
H1A C5 H1B 109.5
C4 C5 H1C 109.5
H1A C5 H1C 109.5
H1B C5 H1C 109.5
N1 C4 C5 111.86(10)
N1 C4 H2D 109.2
C5 C4 H2D 109.2
N1 C4 H2E 109.2
C5 C4 H2E 109.2
H2D C4 H2E 107.9
O1 C2 N1 123.74(11)
O1 C2 C3 124.02(11)
N1 C2 C3 112.24(10)
C2 C3 C7 112.29(10)
C2 C3 S1 106.77(8)
C7 C3 S1 111.66(8)
C2 C3 H4A 108.7
C7 C3 H4A 108.7
S1 C3 H4A 108.7
O4 C7 C13 110.01(10)
O4 C7 C3 110.55(9)
C13 C7 C3 112.69(10)
O4 C7 C6 109.58(10)
C13 C7 C6 102.06(9)
C3 C7 C6 111.65(10)
C8 C13 C12 120.48(11)
C8 C13 C7 130.94(11)
C12 C13 C7 108.58(11)
C11 C12 C13 121.92(12)
C11 C12 N2 128.14(12)
C13 C12 N2 109.93(11)
C12 C11 C10 117.07(12)
C12 C11 H8 121.5
C10 C11 H8 121.5
C9 C10 C11 121.78(12)
C9 C10 H9 119.1
C11 C10 H9 119.1
O2 C1 N1 124.50(11)
O2 C1 S1 124.41(10)
N1 C1 S1 111.09(9)
O3 C6 N2 127.04(12)
O3 C6 C7 124.87(11)
N2 C6 C7 108.04(10)
C6 N2 C12 111.20(10)
C6 N2 C14 123.83(11)
C12 N2 C14 124.94(10)
C10 C9 C8 120.19(13)
C10 C9 H13 119.9
C8 C9 H13 119.9
C13 C8 C9 118.53(12)
C13 C8 H14 120.7
C9 C8 H14 120.7

loop_
_geom_bond_atom_site_label_1
_geom_bond_atom_site_label_2
_geom_bond_distance
S1 C1 1.7716(13)
S1 C3 1.8140(12)
O1 C2 1.2119(15)
O2 C1 1.2098(16)
O3 C6 1.2173(16)
O4 C7 1.4184(15)
O4 H4 0.8200
N1 C2 1.3775(16)
N1 C1 1.3811(16)
N1 C4 1.4718(15)
C14 N2 1.4531(16)
C14 H2A 0.9600
C14 H2B 0.9600
C14 H2C 0.9600
C5 C4 1.5185(17)
C5 H1A 0.9600
C5 H1B 0.9600
C5 H1C 0.9600
C4 H2D 0.9700
C4 H2E 0.9700
C2 C3 1.5232(16)
C3 C7 1.5448(16)
C3 H4A 0.9800
C7 C13 1.5080(16)
C7 C6 1.5555(17)
C13 C8 1.3816(18)
C13 C12 1.3985(17)
C12 C11 1.3835(18)
C12 N2 1.4123(16)
C11 C10 1.397(2)
C11 H8 0.9300
C10 C9 1.392(2)
C10 H9 0.9300
C6 N2 1.3612(16)
C9 C8 1.3996(18)
C9 H13 0.9300
C8 H14 0.9300
